data_1574311
loop_
_publ_author_name
'Agati, Milo'
'Romi, Sebastiano'
'Fanetti, Samuele'
'Radacki, Krzysztof'
'Hanfland, Michael'
'Braunschweig, Holger'
'Marder, Todd B.'
'Clark, Stewart J.'
'Friedrich, Alexandra'
'Bini, Roberto'

_publ_section_title
;
 Insights into topochemical versus stress-induced high-pressure reactivity
 of azobenzene by single crystal X-ray diffraction
;
_journal_issue 21
_journal_name_full 'Chemical Science'
_journal_page_first 9240
_journal_page_last 9254
_journal_paper_doi 10.1039/D5SC00432B
_journal_volume 16
_journal_year 2025
_chemical_formula_moiety 'C12 H10 N2'
_chemical_formula_sum 'C12 H10 N2'
_chemical_formula_weight 182.22
_chemical_name_systematic trans-azobenzene
_space_group_crystal_system monoclinic
_space_group_IT_number 14
_space_group_name_Hall '-P 2ybc'
_space_group_name_H-M_alt 'P 1 21/c 1'
_atom_sites_solution_hydrogens geom
_atom_sites_solution_primary dual
_atom_sites_solution_secondary difmap
_audit_creation_date 2023-03-16
_audit_creation_method 'CIF-fill 1.3s (K.Radacki, 2005-23)'
_audit_update_record
;
2024-02-29 deposited with the CCDC.	2025-04-04 downloaded from the CCDC.
;
_cell_angle_alpha 90
_cell_angle_beta 116.23(9)
_cell_angle_gamma 90
_cell_formula_units_Z 4
_cell_length_a 11.789(11)
_cell_length_b 5.5068(3)
_cell_length_c 10.461(5)
_cell_measurement_pressure 20570000
_cell_measurement_reflns_used 469
_cell_measurement_temperature 298(2)
_cell_measurement_theta_max 20.4080
_cell_measurement_theta_min 3.0960
_cell_volume 609.2(8)
_computing_cell_refinement 'CrysAlisPro 1.171.42.58a (Rigaku OD, 2022)'
_computing_data_collection 'ESRF ID15B beamline software'
_computing_data_reduction 'CrysAlisPro 1.171.42.58a (Rigaku OD, 2022)'
_computing_molecular_graphics 'ShelXLe (Huebschle et all, 2011)'
_computing_publication_material 'SHELXL-2018/3 (Sheldrick, 2018)'
_computing_structure_refinement 'SHELXL-2018/3 (Sheldrick, 2018)'
_computing_structure_solution 'SHELXT 2014/5 (Sheldrick, 2014)'
_diffrn_ambient_environment He
_diffrn_ambient_pressure 20570000
_diffrn_ambient_temperature 298(2)
_diffrn_detector HPA
_diffrn_detector_area_resol_mean 13.3333
_diffrn_detector_type 'EIGER2 X 9M CdTe'
_diffrn_measured_fraction_theta_full 0.332
_diffrn_measured_fraction_theta_max 0.208
_diffrn_measurement_details
;
 List of Runs (angles in degrees, time in seconds):
 --------------------------------------------------------------------------
  1  \w    -33.00  32.00   0.50    1.00    --    0.00   0.00   0.00  130
;
_diffrn_measurement_device 'single-axis goniometer'
_diffrn_measurement_device_type 'in-house developed goniometer'
_diffrn_measurement_method '\w scan'
_diffrn_orient_matrix_type
;
 CrysAlisPro convention (1999,Acta A55,543-557)
;
_diffrn_orient_matrix_UB_11 0.0386843161
_diffrn_orient_matrix_UB_12 0.0061299472
_diffrn_orient_matrix_UB_13 0.0214242884
_diffrn_orient_matrix_UB_21 -0.0029893533
_diffrn_orient_matrix_UB_22 0.0226852272
_diffrn_orient_matrix_UB_23 0.0356648114
_diffrn_orient_matrix_UB_31 0.0022884551
_diffrn_orient_matrix_UB_32 -0.0705619468
_diffrn_orient_matrix_UB_33 0.0132616392
_diffrn_radiation_monochromator 'Si(111) Bragg monochromator'
_diffrn_radiation_probe x-ray
_diffrn_radiation_type synchrotron
_diffrn_radiation_wavelength 0.410
_diffrn_reflns_av_R_equivalents 0.0254
_diffrn_reflns_av_unetI/netI 0.0239
_diffrn_reflns_Laue_measured_fraction_full 0.332
_diffrn_reflns_Laue_measured_fraction_max 0.208
_diffrn_reflns_limit_h_max 13
_diffrn_reflns_limit_h_min -15
_diffrn_reflns_limit_k_max 8
_diffrn_reflns_limit_k_min -8
_diffrn_reflns_limit_l_max 16
_diffrn_reflns_limit_l_min -16
_diffrn_reflns_number 2583
_diffrn_reflns_point_group_measured_fraction_full 0.332
_diffrn_reflns_point_group_measured_fraction_max 0.208
_diffrn_reflns_theta_full 14.241
_diffrn_reflns_theta_max 21.566
_diffrn_reflns_theta_min 2.246
_diffrn_source synchrotron
_diffrn_source_type 'ESRF EBS (Extremely Brilliant Source)'
_exptl_absorpt_coefficient_mu 0.054
_exptl_absorpt_correction_T_max 1.00000
_exptl_absorpt_correction_T_min 0.11902
_exptl_absorpt_correction_type multi-scan
_exptl_absorpt_process_details
;
 CrysAlisPro 1.171.42.58a (Rigaku Oxford Diffraction, 2022) Empirical 
 absorption correction using spherical harmonics, implemented in SCALE3 
 ABSPACK scaling algorithm.
;
_exptl_crystal_colour orange
_exptl_crystal_density_diffrn 1.987
_exptl_crystal_description plate
_exptl_crystal_F_000 384
_exptl_crystal_preparation
;
 For data collection the crystal was mounted in a diamond-anvil cell.
;
_refine_diff_density_max 0.431
_refine_diff_density_min -0.457
_refine_diff_density_rms 0.103
_refine_ls_extinction_method none
_refine_ls_goodness_of_fit_ref 1.530
_refine_ls_hydrogen_treatment constr
_refine_ls_matrix_type full
_refine_ls_number_parameters 128
_refine_ls_number_reflns 2583
_refine_ls_number_restraints 84
_refine_ls_restrained_S_all 1.511
_refine_ls_R_factor_all 0.1457
_refine_ls_R_factor_gt 0.1256
_refine_ls_shift/su_max 0.000
_refine_ls_shift/su_mean 0.000
_refine_ls_structure_factor_coef Fsqd
_refine_ls_weighting_details
;
 w=1/[\s^2^(Fo^2^)+(0.2000P)^2^] where P=(Fo^2^+2Fc^2^)/3
;
_refine_ls_weighting_scheme calc
_refine_ls_wR_factor_gt 0.3305
_refine_ls_wR_factor_ref 0.3640
_reflns_Friedel_coverage 0.000
_reflns_number_gt 1922
_reflns_number_total 2583
_reflns_threshold_expression 'I > 2\s(I)'
_cod_data_source_file d5sc00432b4.cif
_cod_data_source_block AZO_20p6GPa
_cod_depositor_comments 'Adding full bibliography for 1574311--1574352.cif.'
_cod_original_sg_symbol_H-M 'P 21/c'
_cod_database_code 1574311
_shelx_shelxl_version_number 2018/3
_shelx_space_group_comment
;
 The symmetry employed for this shelxl refinement is uniquely defined by the 
 following loop, which should always be used as a source of symmetry 
 information in preference to the above space-group names. They are only 
 intended as comments.
;

loop_
_space_group_symop_operation_xyz
'x, y, z'
'-x, y+1/2, -z+1/2'
'-x, -y, -z'
'x, -y-1/2, z-1/2'

loop_
_atom_site_label
_atom_site_type_symbol
_atom_site_fract_x
_atom_site_fract_y
_atom_site_fract_z
_atom_site_U_iso_or_equiv
_atom_site_adp_type
_atom_site_occupancy
_atom_site_site_symmetry_order
_atom_site_calc_flag
_atom_site_refinement_flags_posn
_atom_site_refinement_flags_adp
_atom_site_refinement_flags_occupancy
_atom_site_disorder_assembly
_atom_site_disorder_group
N1 N 0.4914(9) 0.1104(6) 0.5090(7) 0.028(3) Uani 1 1 d . U . . .
C1 C 0.4229(11) 0.1416(8) 0.5868(8) 0.027(3) Uani 1 1 d . U . . .
C2 C 0.3800(11) 0.3737(7) 0.5924(8) 0.027(3) Uani 1 1 d . U . . .
H2 H 0.388031 0.498257 0.536847 0.032 Uiso 1 1 calc R U . . .
C3 C 0.3251(11) 0.4149(8) 0.6827(9) 0.028(3) Uani 1 1 d . U . . .
H3 H 0.293593 0.568000 0.686949 0.034 Uiso 1 1 calc R U . . .
C4 C 0.3168(11) 0.2307(8) 0.7659(9) 0.028(3) Uani 1 1 d . U . . .
H4 H 0.280314 0.261377 0.827011 0.034 Uiso 1 1 calc R U . . .
C5 C 0.3611(11) 0.0011(8) 0.7616(9) 0.028(3) Uani 1 1 d . U . . .
H5 H 0.357993 -0.120049 0.821860 0.034 Uiso 1 1 calc R U . . .
C6 C 0.4097(11) -0.0462(8) 0.6679(8) 0.028(3) Uani 1 1 d . U . . .
H6 H 0.433782 -0.203291 0.658114 0.034 Uiso 1 1 calc R U . . .
N2 N 0.9912(9) 0.1095(6) 0.9808(7) 0.029(3) Uani 1 1 d . U . . .
C7 C 0.9238(11) 0.1365(8) 0.8362(8) 0.025(3) Uani 1 1 d . U . . .
C8 C 0.9056(11) -0.0529(9) 0.7410(9) 0.029(3) Uani 1 1 d . U . . .
H8 H 0.928386 -0.210490 0.774574 0.035 Uiso 1 1 calc R U . . .
C9 C 0.8545(11) -0.0071(8) 0.5984(8) 0.028(3) Uani 1 1 d . U . . .
H9 H 0.844985 -0.131249 0.534146 0.034 Uiso 1 1 calc R U . . .
C10 C 0.8170(11) 0.2259(8) 0.5511(9) 0.030(3) Uani 1 1 d . U . . .
H10 H 0.780535 0.258305 0.453811 0.037 Uiso 1 1 calc R U . . .
C11 C 0.8326(12) 0.4109(8) 0.6450(9) 0.028(3) Uani 1 1 d . U . . .
H11 H 0.808392 0.567663 0.610717 0.034 Uiso 1 1 calc R U . . .
C12 C 0.8830(11) 0.3687(8) 0.7874(9) 0.029(3) Uani 1 1 d . U . . .
H12 H 0.889846 0.493063 0.850589 0.034 Uiso 1 1 calc R U . . .

loop_
_atom_site_aniso_label
_atom_site_aniso_U_11
_atom_site_aniso_U_22
_atom_site_aniso_U_33
_atom_site_aniso_U_23
_atom_site_aniso_U_13
_atom_site_aniso_U_12
N1 0.024(8) 0.030(2) 0.029(4) -0.0001(15) 0.011(5) 0.002(2)
C1 0.025(8) 0.0298(19) 0.030(4) -0.0009(18) 0.014(5) 0.000(2)
C2 0.022(8) 0.027(2) 0.030(4) -0.0002(17) 0.010(6) -0.001(2)
C3 0.024(8) 0.030(2) 0.030(4) 0.0002(18) 0.011(6) 0.001(2)
C4 0.023(8) 0.031(2) 0.031(4) -0.0006(19) 0.013(6) 0.001(3)
C5 0.021(8) 0.030(2) 0.036(4) 0.001(2) 0.014(6) 0.001(3)
C6 0.026(8) 0.0281(19) 0.033(4) 0.0005(18) 0.014(5) 0.002(2)
N2 0.027(8) 0.028(2) 0.035(4) 0.0010(16) 0.016(5) 0.001(2)
C7 0.018(8) 0.030(2) 0.026(4) 0.0012(18) 0.008(6) 0.000(2)
C8 0.027(8) 0.0279(19) 0.033(4) 0.0013(19) 0.013(6) 0.000(3)
C9 0.022(9) 0.030(2) 0.033(4) 0.0004(19) 0.012(6) 0.000(3)
C10 0.028(9) 0.030(2) 0.035(4) -0.0015(19) 0.015(6) -0.004(3)
C11 0.025(8) 0.029(2) 0.030(4) 0.0011(18) 0.012(5) 0.001(2)
C12 0.025(8) 0.029(2) 0.033(4) 0.0007(18) 0.013(6) 0.001(2)

loop_
_atom_type_symbol
_atom_type_description
_atom_type_scat_dispersion_real
_atom_type_scat_dispersion_imag
_atom_type_scat_source
N N 0.0000 0.0000 'International Tables Vol C Tables 4.2.6.8 and 6.1.1.4'
C C 0.0006 0.0010 'International Tables Vol C Tables 4.2.6.8 and 6.1.1.4'
H H -0.0001 0.0005 'International Tables Vol C Tables 4.2.6.8 and 6.1.1.4'

loop_
_geom_angle_atom_site_label_1
_geom_angle_atom_site_label_2
_geom_angle_atom_site_label_3
_geom_angle
_geom_angle_site_symmetry_1
_geom_angle_site_symmetry_3
_geom_angle_publ_flag
N1 N1 C1 112.3(6) 3_656 . ?
C2 C1 N1 117.2(4) . . ?
C2 C1 C6 121.3(5) . . ?
N1 C1 C6 121.1(5) . . ?
C3 C2 C1 118.1(5) . . ?
C3 C2 H2 121.0 . . ?
C1 C2 H2 121.0 . . ?
C4 C3 C2 120.1(5) . . ?
C4 C3 H3 120.0 . . ?
C2 C3 H3 120.0 . . ?
C3 C4 C5 121.7(5) . . ?
C3 C4 H4 119.2 . . ?
C5 C4 H4 119.2 . . ?
C6 C5 C4 119.1(4) . . ?
C6 C5 H5 120.4 . . ?
C4 C5 H5 120.4 . . ?
C5 C6 C1 119.6(5) . . ?
C5 C6 H6 120.2 . . ?
C1 C6 H6 120.2 . . ?
N2 N2 C7 113.0(7) 3_757 . ?
N2 C7 C12 116.5(5) . . ?
N2 C7 C8 122.6(6) . . ?
C12 C7 C8 120.7(7) . . ?
C9 C8 C7 119.9(5) . . ?
C9 C8 H8 120.1 . . ?
C7 C8 H8 120.1 . . ?
C8 C9 C10 118.9(5) . . ?
C8 C9 H9 120.6 . . ?
C10 C9 H9 120.6 . . ?
C11 C10 C9 121.0(7) . . ?
C11 C10 H10 119.5 . . ?
C9 C10 H10 119.5 . . ?
C12 C11 C10 121.0(6) . . ?
C12 C11 H11 119.5 . . ?
C10 C11 H11 119.5 . . ?
C11 C12 C7 118.4(5) . . ?
C11 C12 H12 120.8 . . ?
C7 C12 H12 120.8 . . ?

loop_
_geom_bond_atom_site_label_1
_geom_bond_atom_site_label_2
_geom_bond_distance
_geom_bond_site_symmetry_2
_geom_bond_publ_flag
N1 N1 1.260(7) 3_656 ?
N1 C1 1.388(8) . ?
C1 C2 1.385(7) . ?
C1 C6 1.389(7) . ?
C2 C3 1.380(8) . ?
C2 H2 0.9300 . ?
C3 C4 1.368(7) . ?
C3 H3 0.9300 . ?
C4 C5 1.377(8) . ?
C4 H4 0.9300 . ?
C5 C6 1.361(7) . ?
C5 H5 0.9300 . ?
C6 H6 0.9300 . ?
N2 N2 1.259(8) 3_757 ?
N2 C7 1.370(11) . ?
C7 C12 1.382(8) . ?
C7 C8 1.392(8) . ?
C8 C9 1.363(11) . ?
C8 H8 0.9300 . ?
C9 C10 1.376(8) . ?
C9 H9 0.9300 . ?
C10 C11 1.370(7) . ?
C10 H10 0.9300 . ?
C11 C12 1.358(11) . ?
C11 H11 0.9300 . ?
C12 H12 0.9300 . ?

loop_
_geom_torsion_atom_site_label_1
_geom_torsion_atom_site_label_2
_geom_torsion_atom_site_label_3
_geom_torsion_atom_site_label_4
_geom_torsion
_geom_torsion_site_symmetry_1
_geom_torsion_site_symmetry_2
_geom_torsion_site_symmetry_3
_geom_torsion_site_symmetry_4
_geom_torsion_publ_flag
N1 N1 C1 C2 -169.3(11) 3_656 . . . ?
N1 N1 C1 C6 17.4(17) 3_656 . . . ?
N1 C1 C2 C3 -172.4(10) . . . . ?
C6 C1 C2 C3 0.9(17) . . . . ?
C1 C2 C3 C4 1.5(17) . . . . ?
C2 C3 C4 C5 -0.6(17) . . . . ?
C3 C4 C5 C6 -2.7(17) . . . . ?
C4 C5 C6 C1 5.1(16) . . . . ?
C2 C1 C6 C5 -4.3(17) . . . . ?
N1 C1 C6 C5 168.7(10) . . . . ?
N2 N2 C7 C12 170.0(9) 3_757 . . . ?
N2 N2 C7 C8 -15.3(15) 3_757 . . . ?
N2 C7 C8 C9 -170.2(9) . . . . ?
C12 C7 C8 C9 4.2(16) . . . . ?
C7 C8 C9 C10 -2.5(16) . . . . ?
C8 C9 C10 C11 1.2(15) . . . . ?
C9 C10 C11 C12 -1.5(16) . . . . ?
C10 C11 C12 C7 3.0(17) . . . . ?
N2 C7 C12 C11 170.4(9) . . . . ?
C8 C7 C12 C11 -4.4(16) . . . . ?
